data_4504033
loop_
_publ_author_name
'Foces-Foces, Concepci\'on'
'L\'opez-Rodr\'iguez, Mat\'ias'
'P\'erez, Cirilo'
'Mart\'in, Julio D.'
'P\'erez-Hern\'andez, Natalia'

_publ_section_title
;
 Role of the Molecular Conformation in the Two- and Three-Dimensional
 Supramolecular Structure of 10 Hydroxyl-N-alkylamides
;
_journal_issue 5
_journal_name_full 'Crystal Growth &amp; Design'
_journal_page_first 905
_journal_paper_doi 10.1021/cg060671u
_journal_volume 7
_journal_year 2007
_chemical_formula_moiety 'C14 H25 N O3'
_chemical_formula_sum 'C14 H25 N O3'
_chemical_formula_weight 255.35
_chemical_melting_point 414
_chemical_name_systematic
;
 Methylamide of 7,7-diethyl-5-hydroxymethyl-6-oxa-bicyclo[3.2.1]
-1-carboxylic acid [1e]
;
_space_group_IT_number 14
_symmetry_cell_setting monoclinic
_symmetry_space_group_name_Hall '-P 2ybc'
_symmetry_space_group_name_H-M 'P 1 21/c 1'
_atom_sites_solution_hydrogens geom
_atom_sites_solution_primary direct
_atom_sites_solution_secondary difmap
_audit_creation_method SHELXL-97
_cell_angle_alpha 90.00
_cell_angle_beta 93.521(7)
_cell_angle_gamma 90.00
_cell_formula_units_Z 8
_cell_length_a 15.566(16)
_cell_length_b 8.69(2)
_cell_length_c 21.40(2)
_cell_measurement_temperature 170(2)
_cell_volume 2889(8)
_computing_data_collection 'Collect (Nonius BV, 2000)'
_computing_data_reduction 'HKL Denzo and Scalepak (Otwinowski & Minor, 1997)'
_computing_molecular_graphics 'PLATON (Spek, 2003)'
_computing_publication_material 'SHELXL-97, WinGX (Farrugia, 1999) and PLATON (Spek, 2003)'
_computing_structure_refinement 'SHELXL-97 (Sheldrick, 1997)'
_computing_structure_solution 'SIR97 (Altomare et al., 1999)'
_diffrn_ambient_temperature 170(2)
_diffrn_detector_area_resol_mean 9
_diffrn_measured_fraction_theta_full 0.983
_diffrn_measured_fraction_theta_max 0.983
_diffrn_measurement_device '95mm CCD camera on \k-goniostat'
_diffrn_measurement_device_type KappaCCD
_diffrn_measurement_method '\f and \w'
_diffrn_radiation_monochromator 'horizontally mounted graphite crystal'
_diffrn_radiation_source 'fine-focus sealed tube'
_diffrn_radiation_type MoK\a
_diffrn_radiation_wavelength 0.71073
_diffrn_reflns_av_R_equivalents 0.0000
_diffrn_reflns_av_sigmaI/netI 0.0424
_diffrn_reflns_limit_h_max 19
_diffrn_reflns_limit_h_min 0
_diffrn_reflns_limit_k_max 11
_diffrn_reflns_limit_k_min 0
_diffrn_reflns_limit_l_max 27
_diffrn_reflns_limit_l_min -27
_diffrn_reflns_number 6188
_diffrn_reflns_theta_full 27.00
_diffrn_reflns_theta_max 27.00
_diffrn_reflns_theta_min 1.31
_exptl_absorpt_coefficient_mu 0.081
_exptl_absorpt_correction_type none
_exptl_crystal_density_diffrn 1.175
_exptl_crystal_density_method 'not measured'
_exptl_crystal_F_000 1120
_refine_diff_density_max 0.341
_refine_diff_density_min -0.292
_refine_diff_density_rms 0.069
_refine_ls_extinction_coef 0.029(2)
_refine_ls_extinction_expression Fc^*^=kFc[1+0.001xFc^2^\l^3^/sin(2\q)]^-1/4^
_refine_ls_extinction_method SHELXL
_refine_ls_goodness_of_fit_ref 1.066
_refine_ls_hydrogen_treatment riding
_refine_ls_matrix_type full
_refine_ls_number_parameters 328
_refine_ls_number_reflns 6188
_refine_ls_number_restraints 0
_refine_ls_restrained_S_all 1.066
_refine_ls_R_factor_all 0.0754
_refine_ls_R_factor_gt 0.0617
_refine_ls_shift/su_max 0.000
_refine_ls_shift/su_mean 0.000
_refine_ls_structure_factor_coef Fsqd
_refine_ls_weighting_details 'calc w=1/[\s^2^(Fo^2^)+(0.0538P)^2^+1.7752P] where P=(Fo^2^+2Fc^2^)/3'
_refine_ls_weighting_scheme calc
_refine_ls_wR_factor_gt 0.1403
_refine_ls_wR_factor_ref 0.1484
_reflns_number_gt 5081
_reflns_number_total 6188
_reflns_threshold_expression >2sigma(I)
_cod_data_source_file cg060671usi20061003_053725.cif
_cod_data_source_block f1rohconhch3lt-m
_cod_depositor_comments
;
The following automatic conversions were performed:

'_symmetry_cell_setting' value 'Monoclinic' changed to 'monoclinic'
according to /home/saulius/struct/CIF-dictionaries/cif_core.dic
dictionary named 'cif_core.dic' version 2.4.1 from 2010-06-29.

Automatic conversion script
Id: cif_fix_values 1715 2011-07-08 13:25:40Z adriana 
;
_cod_original_cell_volume 2888(8)
_cod_original_sg_symbol_H-M P21/c
_cod_database_code 4504033

loop_
_symmetry_equiv_pos_as_xyz
'x, y, z'
'-x, y+1/2, -z+1/2'
'-x, -y, -z'
'x, -y-1/2, z-1/2'

loop_
_atom_site_label
_atom_site_type_symbol
_atom_site_fract_x
_atom_site_fract_y
_atom_site_fract_z
_atom_site_U_iso_or_equiv
_atom_site_adp_type
_atom_site_occupancy
_atom_site_symmetry_multiplicity
_atom_site_calc_flag
_atom_site_refinement_flags
O1 O 0.24274(7) 0.05311(14) 0.08689(5) 0.0249(3) Uani 1 1 d .
O2 O 0.35805(7) -0.05691(15) 0.18918(5) 0.0279(3) Uani 1 1 d .
H2 H 0.3951 0.0046 0.1769 0.033 Uiso 1 1 calc R
O3 O -0.01237(9) 0.19333(19) 0.14900(6) 0.0453(4) Uani 1 1 d .
N1 N 0.04622(10) 0.06578(19) 0.23217(7) 0.0331(4) Uani 1 1 d .
H1 H 0.0870 0.0030 0.2468 0.040 Uiso 1 1 calc R
C1 C 0.23595(10) -0.09800(19) 0.11431(7) 0.0222(4) Uani 1 1 d .
C2 C 0.19722(11) -0.2094(2) 0.06537(8) 0.0295(4) Uani 1 1 d .
H2A H 0.1849 -0.3090 0.0855 0.035 Uiso 1 1 calc R
H2B H 0.2390 -0.2283 0.0332 0.035 Uiso 1 1 calc R
C3 C 0.11421(12) -0.1435(2) 0.03441(8) 0.0329(4) Uani 1 1 d .
H3A H 0.0805 -0.2284 0.0141 0.040 Uiso 1 1 calc R
H3B H 0.1291 -0.0704 0.0013 0.040 Uiso 1 1 calc R
C4 C 0.05801(11) -0.0605(2) 0.08011(8) 0.0290(4) Uani 1 1 d .
H4A H 0.0226 -0.1379 0.1007 0.035 Uiso 1 1 calc R
H4B H 0.0183 0.0096 0.0560 0.035 Uiso 1 1 calc R
C5 C 0.10894(10) 0.0340(2) 0.13130(7) 0.0242(4) Uani 1 1 d .
C6 C 0.17318(10) -0.0760(2) 0.16495(7) 0.0232(4) Uani 1 1 d .
H6A H 0.2012 -0.0287 0.2031 0.028 Uiso 1 1 calc R
H6B H 0.1457 -0.1741 0.1761 0.028 Uiso 1 1 calc R
C7 C 0.04347(11) 0.1055(2) 0.17215(8) 0.0297(4) Uani 1 1 d .
C8 C 0.32510(10) -0.1473(2) 0.13812(8) 0.0260(4) Uani 1 1 d .
H8A H 0.3233 -0.2565 0.1513 0.031 Uiso 1 1 calc R
H8B H 0.3644 -0.1396 0.1036 0.031 Uiso 1 1 calc R
C9 C 0.17268(11) 0.1517(2) 0.10382(8) 0.0256(4) Uani 1 1 d .
C10 C 0.20811(13) 0.2650(2) 0.15421(9) 0.0364(5) Uani 1 1 d .
H10A H 0.1615 0.3366 0.1644 0.044 Uiso 1 1 calc R
H10B H 0.2252 0.2064 0.1927 0.044 Uiso 1 1 calc R
C11 C 0.28494(15) 0.3587(3) 0.13524(12) 0.0514(6) Uani 1 1 d .
H11A H 0.3041 0.4274 0.1696 0.062 Uiso 1 1 calc R
H11B H 0.2682 0.4199 0.0980 0.062 Uiso 1 1 calc R
H11C H 0.3320 0.2890 0.1259 0.062 Uiso 1 1 calc R
C12 C 0.14341(13) 0.2354(2) 0.04293(9) 0.0362(4) Uani 1 1 d .
H12A H 0.1955 0.2679 0.0222 0.043 Uiso 1 1 calc R
H12B H 0.1127 0.1601 0.0150 0.043 Uiso 1 1 calc R
C13 C 0.08587(14) 0.3755(2) 0.04800(11) 0.0461(5) Uani 1 1 d .
H13A H 0.0721 0.4180 0.0062 0.055 Uiso 1 1 calc R
H13B H 0.1158 0.4535 0.0743 0.055 Uiso 1 1 calc R
H13C H 0.0326 0.3453 0.0668 0.055 Uiso 1 1 calc R
C14 C -0.01602(14) 0.1227(3) 0.27435(9) 0.0477(6) Uani 1 1 d .
H14A H -0.0029 0.0806 0.3163 0.057 Uiso 1 1 calc R
H14B H -0.0740 0.0905 0.2592 0.057 Uiso 1 1 calc R
H14C H -0.0133 0.2353 0.2760 0.057 Uiso 1 1 calc R
O21 O 0.74402(7) 0.23245(13) 0.08759(5) 0.0240(3) Uani 1 1 d .
O22 O 0.85851(7) 0.36716(15) 0.18507(5) 0.0291(3) Uani 1 1 d .
H22 H 0.8979 0.3070 0.1757 0.035 Uiso 1 1 calc R
O23 O 0.48509(9) 0.11532(19) 0.14883(6) 0.0460(4) Uani 1 1 d .
N21 N 0.54377(10) 0.2496(2) 0.22990(7) 0.0337(4) Uani 1 1 d .
H21 H 0.5847 0.3133 0.2436 0.040 Uiso 1 1 calc R
C21 C 0.73681(10) 0.38988(19) 0.10825(7) 0.0237(4) Uani 1 1 d .
C22 C 0.70052(12) 0.4874(2) 0.05374(8) 0.0314(4) Uani 1 1 d .
H22A H 0.7431 0.4936 0.0213 0.038 Uiso 1 1 calc R
H22B H 0.6895 0.5931 0.0686 0.038 Uiso 1 1 calc R
C23 C 0.61691(12) 0.4179(2) 0.02531(8) 0.0342(4) Uani 1 1 d .
H23A H 0.6312 0.3368 -0.0048 0.041 Uiso 1 1 calc R
H23B H 0.5842 0.4991 0.0017 0.041 Uiso 1 1 calc R
C24 C 0.55929(11) 0.3481(2) 0.07351(8) 0.0321(4) Uani 1 1 d .
H24A H 0.5196 0.2735 0.0520 0.039 Uiso 1 1 calc R
H24B H 0.5239 0.4312 0.0905 0.039 Uiso 1 1 calc R
C25 C 0.60887(10) 0.2655(2) 0.12878(7) 0.0251(4) Uani 1 1 d .
C26 C 0.67238(10) 0.3829(2) 0.15854(7) 0.0246(4) Uani 1 1 d .
H26A H 0.6448 0.4839 0.1648 0.030 Uiso 1 1 calc R
H26B H 0.6991 0.3457 0.1989 0.030 Uiso 1 1 calc R
C27 C 0.54154(11) 0.2028(2) 0.17079(8) 0.0301(4) Uani 1 1 d .
C28 C 0.82557(11) 0.4449(2) 0.13067(8) 0.0276(4) Uani 1 1 d .
H28A H 0.8654 0.4295 0.0969 0.033 Uiso 1 1 calc R
H28B H 0.8231 0.5566 0.1396 0.033 Uiso 1 1 calc R
C29 C 0.67308(11) 0.1398(2) 0.10771(7) 0.0254(4) Uani 1 1 d .
C30 C 0.70702(12) 0.0403(2) 0.16345(8) 0.0336(4) Uani 1 1 d .
H30A H 0.7241 0.1087 0.1991 0.040 Uiso 1 1 calc R
H30B H 0.6598 -0.0266 0.1765 0.040 Uiso 1 1 calc R
C31 C 0.78341(15) -0.0604(3) 0.14931(11) 0.0482(6) Uani 1 1 d .
H31A H 0.8017 -0.1200 0.1867 0.058 Uiso 1 1 calc R
H31B H 0.8310 0.0048 0.1373 0.058 Uiso 1 1 calc R
H31C H 0.7667 -0.1308 0.1149 0.058 Uiso 1 1 calc R
C32 C 0.64501(13) 0.0396(2) 0.05074(8) 0.0347(4) Uani 1 1 d .
H32A H 0.6154 0.1073 0.0190 0.042 Uiso 1 1 calc R
H32B H 0.6977 0.0006 0.0324 0.042 Uiso 1 1 calc R
C33 C 0.58689(14) -0.0969(3) 0.06086(10) 0.0455(5) Uani 1 1 d .
H33A H 0.5746 -0.1505 0.0210 0.055 Uiso 1 1 calc R
H33B H 0.5329 -0.0608 0.0770 0.055 Uiso 1 1 calc R
H33C H 0.6156 -0.1677 0.0911 0.055 Uiso 1 1 calc R
C34 C 0.48042(14) 0.1985(3) 0.27266(9) 0.0464(6) Uani 1 1 d .
H34A H 0.4928 0.2460 0.3138 0.056 Uiso 1 1 calc R
H34B H 0.4831 0.0862 0.2768 0.056 Uiso 1 1 calc R
H34C H 0.4228 0.2290 0.2563 0.056 Uiso 1 1 calc R

loop_
_atom_site_aniso_label
_atom_site_aniso_U_11
_atom_site_aniso_U_22
_atom_site_aniso_U_33
_atom_site_aniso_U_23
_atom_site_aniso_U_13
_atom_site_aniso_U_12
O1 0.0252(6) 0.0240(6) 0.0261(6) 0.0050(5) 0.0050(5) 0.0002(5)
O2 0.0249(6) 0.0343(7) 0.0242(6) 0.0039(5) -0.0012(5) -0.0025(5)
O3 0.0403(8) 0.0615(10) 0.0349(7) 0.0126(7) 0.0082(6) 0.0295(7)
N1 0.0320(8) 0.0417(9) 0.0262(7) 0.0036(7) 0.0068(6) 0.0154(7)
C1 0.0240(8) 0.0218(8) 0.0209(7) 0.0021(6) 0.0034(6) 0.0004(7)
C2 0.0294(9) 0.0278(10) 0.0312(9) -0.0057(7) 0.0019(7) 0.0012(8)
C3 0.0312(9) 0.0370(11) 0.0297(9) -0.0085(8) -0.0050(7) -0.0012(8)
C4 0.0231(8) 0.0347(10) 0.0287(9) 0.0012(8) -0.0025(7) -0.0006(7)
C5 0.0243(8) 0.0269(9) 0.0212(7) 0.0024(7) 0.0006(6) 0.0042(7)
C6 0.0226(8) 0.0254(9) 0.0216(7) 0.0034(7) 0.0027(6) 0.0019(7)
C7 0.0271(9) 0.0346(10) 0.0275(8) 0.0033(8) 0.0031(7) 0.0075(8)
C8 0.0232(8) 0.0283(9) 0.0266(8) 0.0006(7) 0.0028(6) 0.0032(7)
C9 0.0259(8) 0.0235(9) 0.0274(8) 0.0027(7) 0.0010(7) 0.0030(7)
C10 0.0404(11) 0.0249(10) 0.0432(11) -0.0049(8) -0.0036(8) 0.0027(8)
C11 0.0484(13) 0.0304(11) 0.0734(16) 0.0022(11) -0.0120(11) -0.0080(10)
C12 0.0388(10) 0.0339(11) 0.0359(10) 0.0147(8) 0.0011(8) 0.0013(9)
C13 0.0404(11) 0.0360(12) 0.0606(14) 0.0182(10) -0.0071(10) 0.0026(9)
C14 0.0491(12) 0.0654(16) 0.0296(10) 0.0079(10) 0.0124(9) 0.0257(11)
O21 0.0248(6) 0.0238(6) 0.0239(6) -0.0025(5) 0.0043(4) 0.0006(5)
O22 0.0238(6) 0.0370(7) 0.0262(6) -0.0058(5) -0.0015(5) 0.0045(5)
O23 0.0386(8) 0.0625(10) 0.0379(7) -0.0180(7) 0.0100(6) -0.0248(7)
N21 0.0305(8) 0.0430(10) 0.0283(7) -0.0084(7) 0.0067(6) -0.0147(7)
C21 0.0257(8) 0.0221(9) 0.0234(8) -0.0020(7) 0.0028(6) 0.0014(7)
C22 0.0328(9) 0.0302(10) 0.0314(9) 0.0066(8) 0.0035(7) 0.0038(8)
C23 0.0323(10) 0.0413(11) 0.0285(9) 0.0070(8) -0.0032(7) 0.0070(9)
C24 0.0250(9) 0.0405(11) 0.0302(9) -0.0018(8) -0.0033(7) 0.0038(8)
C25 0.0230(8) 0.0306(9) 0.0217(8) -0.0029(7) 0.0009(6) -0.0024(7)
C26 0.0235(8) 0.0263(9) 0.0242(8) -0.0042(7) 0.0021(6) -0.0003(7)
C27 0.0259(9) 0.0354(10) 0.0291(9) -0.0062(8) 0.0031(7) -0.0049(8)
C28 0.0251(8) 0.0278(9) 0.0305(9) 0.0003(7) 0.0054(7) -0.0017(7)
C29 0.0269(8) 0.0254(9) 0.0239(8) -0.0018(7) 0.0011(6) -0.0010(7)
C30 0.0412(11) 0.0282(10) 0.0309(9) 0.0025(8) -0.0012(8) -0.0043(8)
C31 0.0514(13) 0.0348(12) 0.0572(13) 0.0053(10) -0.0073(10) 0.0078(10)
C32 0.0416(11) 0.0334(10) 0.0291(9) -0.0090(8) 0.0012(8) -0.0027(9)
C33 0.0479(12) 0.0384(12) 0.0499(12) -0.0178(10) 0.0016(10) -0.0112(10)
C34 0.0468(12) 0.0609(15) 0.0333(10) -0.0128(10) 0.0155(9) -0.0227(11)

loop_
_atom_type_symbol
_atom_type_description
_atom_type_scat_dispersion_real
_atom_type_scat_dispersion_imag
_atom_type_scat_source
C C 0.0033 0.0000 'International Tables Vol C Tables 4.2.6.8 and 6.1.1.4'
H H 0.0000 0.0000 'International Tables Vol C Tables 4.2.6.8 and 6.1.1.4'
N N 0.0061 0.0000 'International Tables Vol C Tables 4.2.6.8 and 6.1.1.4'
O O 0.0106 0.0000 'International Tables Vol C Tables 4.2.6.8 and 6.1.1.4'

loop_
_geom_angle_atom_site_label_1
_geom_angle_atom_site_label_2
_geom_angle_atom_site_label_3
_geom_angle
C1 O1 C9 111.13(15)
C8 O2 H2 109.5
C7 N1 C14 122.01(17)
C7 N1 H1 119.0
C14 N1 H1 119.0
O1 C1 C8 107.83(14)
O1 C1 C6 104.02(14)
C8 C1 C6 114.45(15)
O1 C1 C2 109.49(17)
C8 C1 C2 111.63(16)
C6 C1 C2 109.07(15)
C1 C2 C3 110.44(17)
C1 C2 H2A 109.6
C3 C2 H2A 109.6
C1 C2 H2B 109.6
C3 C2 H2B 109.6
H2A C2 H2B 108.1
C2 C3 C4 113.62(16)
C2 C3 H3A 108.8
C4 C3 H3A 108.8
C2 C3 H3B 108.8
C4 C3 H3B 108.8
H3A C3 H3B 107.7
C3 C4 C5 114.43(16)
C3 C4 H4A 108.7
C5 C4 H4A 108.7
C3 C4 H4B 108.7
C5 C4 H4B 108.7
H4A C4 H4B 107.6
C7 C5 C6 115.29(15)
C7 C5 C4 106.99(16)
C6 C5 C4 107.10(19)
C7 C5 C9 114.39(19)
C6 C5 C9 100.00(17)
C4 C5 C9 112.92(16)
C1 C6 C5 99.99(14)
C1 C6 H6A 111.8
C5 C6 H6A 111.8
C1 C6 H6B 111.8
C5 C6 H6B 111.8
H6A C6 H6B 109.5
O3 C7 N1 121.86(16)
O3 C7 C5 120.16(17)
N1 C7 C5 117.92(16)
O2 C8 C1 112.63(15)
O2 C8 H8A 109.1
C1 C8 H8A 109.1
O2 C8 H8B 109.1
C1 C8 H8B 109.1
H8A C8 H8B 107.8
O1 C9 C12 104.83(15)
O1 C9 C10 108.08(16)
C12 C9 C10 111.5(2)
O1 C9 C5 102.22(19)
C12 C9 C5 117.79(15)
C10 C9 C5 111.29(17)
C11 C10 C9 114.14(19)
C11 C10 H10A 108.7
C9 C10 H10A 108.7
C11 C10 H10B 108.7
C9 C10 H10B 108.7
H10A C10 H10B 107.6
C10 C11 H11A 109.5
C10 C11 H11B 109.5
H11A C11 H11B 109.5
C10 C11 H11C 109.5
H11A C11 H11C 109.5
H11B C11 H11C 109.5
C13 C12 C9 117.64(18)
C13 C12 H12A 107.9
C9 C12 H12A 107.9
C13 C12 H12B 107.9
C9 C12 H12B 107.9
H12A C12 H12B 107.2
C12 C13 H13A 109.5
C12 C13 H13B 109.5
H13A C13 H13B 109.5
C12 C13 H13C 109.5
H13A C13 H13C 109.5
H13B C13 H13C 109.5
N1 C14 H14A 109.5
N1 C14 H14B 109.5
H14A C14 H14B 109.5
N1 C14 H14C 109.5
H14A C14 H14C 109.5
H14B C14 H14C 109.5
C21 O21 C29 111.03(15)
C28 O22 H22 109.5
C27 N21 C34 121.80(17)
C27 N21 H21 119.1
C34 N21 H21 119.1
O21 C21 C28 108.05(14)
O21 C21 C26 104.28(14)
C28 C21 C26 114.74(15)
O21 C21 C22 108.93(17)
C28 C21 C22 110.87(16)
C26 C21 C22 109.63(15)
C21 C22 C23 110.66(17)
C21 C22 H22A 109.5
C23 C22 H22A 109.5
C21 C22 H22B 109.5
C23 C22 H22B 109.5
H22A C22 H22B 108.1
C22 C23 C24 114.07(16)
C22 C23 H23A 108.7
C24 C23 H23A 108.7
C22 C23 H23B 108.7
C24 C23 H23B 108.7
H23A C23 H23B 107.6
C23 C24 C25 114.37(16)
C23 C24 H24A 108.7
C25 C24 H24A 108.7
C23 C24 H24B 108.7
C25 C24 H24B 108.7
H24A C24 H24B 107.6
C27 C25 C26 116.27(15)
C27 C25 C24 106.74(16)
C26 C25 C24 106.72(19)
C27 C25 C29 113.32(19)
C26 C25 C29 100.18(17)
C24 C25 C29 113.60(15)
C21 C26 C25 99.76(14)
C21 C26 H26A 111.8
C25 C26 H26A 111.8
C21 C26 H26B 111.8
C25 C26 H26B 111.8
H26A C26 H26B 109.5
O23 C27 N21 121.92(17)
O23 C27 C25 119.71(17)
N21 C27 C25 118.32(16)
O22 C28 C21 112.85(15)
O22 C28 H28A 109.0
C21 C28 H28A 109.0
O22 C28 H28B 109.0
C21 C28 H28B 109.0
H28A C28 H28B 107.8
O21 C29 C32 105.21(15)
O21 C29 C30 108.04(15)
C32 C29 C30 111.3(2)
O21 C29 C25 102.12(19)
C32 C29 C25 117.86(16)
C30 C29 C25 111.29(16)
C31 C30 C29 113.80(17)
C31 C30 H30A 108.8
C29 C30 H30A 108.8
C31 C30 H30B 108.8
C29 C30 H30B 108.8
H30A C30 H30B 107.7
C30 C31 H31A 109.5
C30 C31 H31B 109.5
H31A C31 H31B 109.5
C30 C31 H31C 109.5
H31A C31 H31C 109.5
H31B C31 H31C 109.5
C33 C32 C29 118.18(18)
C33 C32 H32A 107.8
C29 C32 H32A 107.8
C33 C32 H32B 107.8
C29 C32 H32B 107.8
H32A C32 H32B 107.1
C32 C33 H33A 109.5
C32 C33 H33B 109.5
H33A C33 H33B 109.5
C32 C33 H33C 109.5
H33A C33 H33C 109.5
H33B C33 H33C 109.5
N21 C34 H34A 109.5
N21 C34 H34B 109.5
H34A C34 H34B 109.5
N21 C34 H34C 109.5
H34A C34 H34C 109.5
H34B C34 H34C 109.5

loop_
_geom_bond_atom_site_label_1
_geom_bond_atom_site_label_2
_geom_bond_distance
O1 C1 1.444(3)
O1 C9 1.450(3)
O2 C8 1.416(2)
O2 H2 0.8400
O3 C7 1.237(2)
N1 C7 1.328(3)
N1 C14 1.451(2)
N1 H1 0.8800
C1 C8 1.511(3)
C1 C6 1.515(2)
C1 C2 1.523(3)
C2 C3 1.527(3)
C2 H2A 0.9900
C2 H2B 0.9900
C3 C4 1.532(3)
C3 H3A 0.9900
C3 H3B 0.9900
C4 C5 1.548(3)
C4 H4A 0.9900
C4 H4B 0.9900
C5 C7 1.516(3)
C5 C6 1.530(3)
C5 C9 1.565(3)
C6 H6A 0.9900
C6 H6B 0.9900
C8 H8A 0.9900
C8 H8B 0.9900
C9 C12 1.537(3)
C9 C10 1.537(3)
C10 C11 1.522(3)
C10 H10A 0.9900
C10 H10B 0.9900
C11 H11A 0.9800
C11 H11B 0.9800
C11 H11C 0.9800
C12 C13 1.518(4)
C12 H12A 0.9900
C12 H12B 0.9900
C13 H13A 0.9800
C13 H13B 0.9800
C13 H13C 0.9800
C14 H14A 0.9800
C14 H14B 0.9800
C14 H14C 0.9800
O21 C21 1.443(4)
O21 C29 1.452(2)
O22 C28 1.415(2)
O22 H22 0.8400
O23 C27 1.232(2)
N21 C27 1.327(3)
N21 C34 1.455(3)
N21 H21 0.8800
C21 C28 1.512(3)
C21 C26 1.517(3)
C21 C22 1.522(3)
C22 C23 1.527(3)
C22 H22A 0.9900
C22 H22B 0.9900
C23 C24 1.533(3)
C23 H23A 0.9900
C23 H23B 0.9900
C24 C25 1.549(3)
C24 H24A 0.9900
C24 H24B 0.9900
C25 C27 1.523(3)
C25 C26 1.532(3)
C25 C29 1.565(3)
C26 H26A 0.9900
C26 H26B 0.9900
C28 H28A 0.9900
C28 H28B 0.9900
C29 C32 1.539(3)
C29 C30 1.540(3)
C30 C31 1.521(3)
C30 H30A 0.9900
C30 H30B 0.9900
C31 H31A 0.9800
C31 H31B 0.9800
C31 H31C 0.9800
C32 C33 1.515(4)
C32 H32A 0.9900
C32 H32B 0.9900
C33 H33A 0.9800
C33 H33B 0.9800
C33 H33C 0.9800
C34 H34A 0.9800
C34 H34B 0.9800
C34 H34C 0.9800

loop_
_geom_hbond_atom_site_label_D
_geom_hbond_atom_site_label_H
_geom_hbond_atom_site_label_A
_geom_hbond_distance_DH
_geom_hbond_distance_HA
_geom_hbond_distance_DA
_geom_hbond_angle_DHA
_geom_hbond_site_symmetry_A
O2 H2 O23 0.84 1.83 2.665(3) 172.2 .
N1 H1 O22 0.88 2.02 2.827(3) 151.6 2_645
O22 H22 O3 0.84 1.83 2.666(3) 173.3 1_655
N21 H21 O2 0.88 1.99 2.799(3) 151.4 2_655

loop_
_geom_torsion_atom_site_label_1
_geom_torsion_atom_site_label_2
_geom_torsion_atom_site_label_3
_geom_torsion_atom_site_label_4
_geom_torsion
C9 O1 C1 C8 -138.22(14)
C9 O1 C1 C6 -16.33(16)
C9 O1 C1 C2 100.14(16)
O1 C1 C2 C3 -51.29(19)
C8 C1 C2 C3 -170.61(14)
C6 C1 C2 C3 61.9(2)
C1 C2 C3 C4 -39.7(2)
C2 C3 C4 C5 38.0(2)
C3 C4 C5 C7 -179.32(15)
C3 C4 C5 C6 -55.16(19)
C3 C4 C5 C9 53.9(2)
O1 C1 C6 C5 39.40(15)
C8 C1 C6 C5 156.80(15)
C2 C1 C6 C5 -77.4(2)
C7 C5 C6 C1 -169.64(15)
C4 C5 C6 C1 71.44(16)
C9 C5 C6 C1 -46.46(16)
C14 N1 C7 O3 0.0(3)
C14 N1 C7 C5 -177.20(19)
C6 C5 C7 O3 -178.40(17)
C4 C5 C7 O3 -59.4(2)
C9 C5 C7 O3 66.4(2)
C6 C5 C7 N1 -1.1(2)
C4 C5 C7 N1 117.8(2)
C9 C5 C7 N1 -116.31(19)
O1 C1 C8 O2 67.2(2)
C6 C1 C8 O2 -48.0(2)
C2 C1 C8 O2 -172.48(14)
C1 O1 C9 C12 -136.77(14)
C1 O1 C9 C10 104.15(18)
C1 O1 C9 C5 -13.34(16)
C7 C5 C9 O1 160.93(13)
C6 C5 C9 O1 37.12(15)
C4 C5 C9 O1 -76.38(16)
C7 C5 C9 C12 -84.9(2)
C6 C5 C9 C12 151.34(15)
C4 C5 C9 C12 37.8(2)
C7 C5 C9 C10 45.76(19)
C6 C5 C9 C10 -78.05(18)
C4 C5 C9 C10 168.45(14)
O1 C9 C10 C11 55.4(2)
C12 C9 C10 C11 -59.4(2)
C5 C9 C10 C11 166.85(16)
O1 C9 C12 C13 -165.29(16)
C10 C9 C12 C13 -48.6(2)
C5 C9 C12 C13 81.9(2)
C29 O21 C21 C28 138.65(14)
C29 O21 C21 C26 16.15(16)
C29 O21 C21 C22 -100.83(16)
O21 C21 C22 C23 53.2(2)
C28 C21 C22 C23 171.96(15)
C26 C21 C22 C23 -60.3(2)
C21 C22 C23 C24 37.8(2)
C22 C23 C24 C25 -37.2(2)
C23 C24 C25 C27 -179.33(16)
C23 C24 C25 C26 55.7(2)
C23 C24 C25 C29 -53.7(2)
O21 C21 C26 C25 -39.25(16)
C28 C21 C26 C25 -157.25(15)
C22 C21 C26 C25 77.2(2)
C27 C25 C26 C21 168.92(15)
C24 C25 C26 C21 -72.16(17)
C29 C25 C26 C21 46.44(15)
C34 N21 C27 O23 1.0(3)
C34 N21 C27 C25 178.31(18)
C26 C25 C27 O23 175.46(17)
C24 C25 C27 O23 56.5(2)
C29 C25 C27 O23 -69.2(2)
C26 C25 C27 N21 -1.9(2)
C24 C25 C27 N21 -120.8(2)
C29 C25 C27 N21 113.4(2)
O21 C21 C28 O22 -66.4(2)
C26 C21 C28 O22 49.5(2)
C22 C21 C28 O22 174.34(14)
C21 O21 C29 C32 137.15(14)
C21 O21 C29 C30 -103.88(17)
C21 O21 C29 C25 13.54(15)
C27 C25 C29 O21 -161.85(13)
C26 C25 C29 O21 -37.30(15)
C24 C25 C29 O21 76.12(16)
C27 C25 C29 C32 83.5(2)
C26 C25 C29 C32 -151.94(15)
C24 C25 C29 C32 -38.5(2)
C27 C25 C29 C30 -46.78(19)
C26 C25 C29 C30 77.77(18)
C24 C25 C29 C30 -168.82(15)
O21 C29 C30 C31 -56.2(2)
C32 C29 C30 C31 58.8(2)
C25 C29 C30 C31 -167.58(16)
O21 C29 C32 C33 165.45(17)
C30 C29 C32 C33 48.7(2)
C25 C29 C32 C33 -81.6(2)
